data_7004197
loop_
_publ_author_name
'Hameau, Aur\'elien'
'Guyon, Fabrice'
'Knorr, Michael'
'D\"aschlein, Christian'
'Strohmann, Carsten'
'Avarvari, Narcis'

_publ_section_title
;
 Synthesis and reactivity of silylated tetrathiafulvalenes
;
_journal_issue 36
_journal_name_full 'Dalton Transactions'
_journal_page_first 4866
_journal_page_last 4876
_journal_paper_doi 10.1039/b803947j
_journal_year 2008
_chemical_formula_sum 'C28 H40 S4 Si4'
_chemical_formula_weight 617.2
_chemical_name_systematic
;
?
;
_space_group_IT_number 61
_symmetry_cell_setting orthorhombic
_symmetry_space_group_name_Hall '-P 2ac 2ab'
_symmetry_space_group_name_H-M 'P b c a'
_atom_sites_solution_hydrogens geom
_atom_sites_solution_primary direct
_atom_sites_solution_secondary difmap
_audit_creation_date 2008-02-20T19:17:08-00:00
_audit_creation_method 'WinGX routine CIF_UPDATE'
_cell_angle_alpha 90
_cell_angle_beta 90
_cell_angle_gamma 90
_cell_formula_units_Z 4
_cell_length_a 8.0210(16)
_cell_length_b 18.440(4)
_cell_length_c 23.144(5)
_cell_measurement_temperature 173(2)
_cell_volume 3423.2(13)
_computing_cell_refinement 'Cell in IPDS (Stoe & Cie, 1999)'
_computing_data_collection 'Expose in IPDS (Stoe & Cie, 1999)'
_computing_data_reduction 'Integrate in IPDS (Stoe & Cie, 1999)'
_computing_molecular_graphics 'Schakal99 (Keller, 1999)'
_computing_publication_material 'SHELXL-97 (Sheldrick, 1997)'
_computing_structure_refinement 'SHELXL-97 (Sheldrick, 1997)'
_computing_structure_solution 'SHELXS-97 (Sheldrick, 1997)'
_diffrn_ambient_temperature 173(2)
_diffrn_measured_fraction_theta_full 0.972
_diffrn_measured_fraction_theta_max 0.972
_diffrn_measurement_device_type 'Stoe IPDS'
_diffrn_measurement_method 'phi scans'
_diffrn_radiation_monochromator graphite
_diffrn_radiation_type MoK\a
_diffrn_radiation_wavelength 0.71073
_diffrn_reflns_av_R_equivalents 0.0669
_diffrn_reflns_av_unetI/netI 0.0259
_diffrn_reflns_limit_h_max 10
_diffrn_reflns_limit_h_min -10
_diffrn_reflns_limit_k_max 23
_diffrn_reflns_limit_k_min -23
_diffrn_reflns_limit_l_max 28
_diffrn_reflns_limit_l_min -27
_diffrn_reflns_number 34993
_diffrn_reflns_theta_full 27
_diffrn_reflns_theta_max 27
_diffrn_reflns_theta_min 2.21
_diffrn_standards_decay_% 0
_diffrn_standards_interval_count 0
_diffrn_standards_interval_time 0
_diffrn_standards_number 0
_exptl_absorpt_coefficient_mu 0.434
_exptl_absorpt_correction_T_max 0.7051
_exptl_absorpt_correction_T_min 0.6478
_exptl_absorpt_correction_type numerical
_exptl_absorpt_process_details 'FACEIT in IPDS (Stoe & Cie, 1999)'
_exptl_crystal_colour brown
_exptl_crystal_density_diffrn 1.198
_exptl_crystal_density_method 'not measured'
_exptl_crystal_description blocks
_exptl_crystal_F_000 1312
_exptl_crystal_size_max 0.2
_exptl_crystal_size_mid 0.2
_exptl_crystal_size_min 0.2
_refine_diff_density_max 0.559
_refine_diff_density_min -0.362
_refine_diff_density_rms 0.086
_refine_ls_extinction_method none
_refine_ls_goodness_of_fit_ref 1.091
_refine_ls_hydrogen_treatment riding
_refine_ls_matrix_type full
_refine_ls_number_parameters 168
_refine_ls_number_reflns 3634
_refine_ls_number_restraints 0
_refine_ls_restrained_S_all 1.091
_refine_ls_R_factor_all 0.0558
_refine_ls_R_factor_gt 0.0511
_refine_ls_shift/su_max 0
_refine_ls_shift/su_mean 0
_refine_ls_structure_factor_coef Fsqd
_refine_ls_weighting_details 'calc w=1/[\s^2^(Fo^2^)+(0.1142P)^2^+0.0000P] where P=(Fo^2^+2Fc^2^)/3'
_refine_ls_weighting_scheme calc
_refine_ls_wR_factor_gt 0.1407
_refine_ls_wR_factor_ref 0.1468
_reflns_number_gt 3195
_reflns_number_total 3634
_reflns_threshold_expression >2sigma(I)
_cod_data_source_file b803947j.txt
_cod_data_source_block au250506
_cod_depositor_comments
;
The following automatic conversions were performed:
'_symmetry_cell_setting' value 'Orthorhombic' changed to 'orthorhombic'
according to '/home/saulius/struct/CIF-dictionaries/cif_core.dic'
dictionary named 'cif_core.dic' version 2.4.1 from 2010-06-29.

Automatic conversion script
Id: cif_fix_enum 1527 2010-12-29 10:47:43Z saulius 
;
_cod_original_cell_volume 3423.2(12)
_cod_original_sg_symbol_H-M Pbca
_cod_database_code 7004197

loop_
_symmetry_equiv_pos_as_xyz
'x, y, z'
'-x+1/2, -y, z+1/2'
'-x, y+1/2, -z+1/2'
'x+1/2, -y+1/2, -z'
'-x, -y, -z'
'x-1/2, y, -z-1/2'
'x, -y-1/2, z-1/2'
'-x-1/2, y-1/2, z'

loop_
_atom_site_label
_atom_site_type_symbol
_atom_site_fract_x
_atom_site_fract_y
_atom_site_fract_z
_atom_site_U_iso_or_equiv
_atom_site_adp_type
_atom_site_occupancy
_atom_site_symmetry_multiplicity
_atom_site_calc_flag
_atom_site_refinement_flags
_atom_site_disorder_assembly
_atom_site_disorder_group
C1 C 0.9377(2) 0.01051(9) 0.48297(9) 0.0278(4) Uani 1 1 d . . .
C2 C 0.7126(2) 0.08818(9) 0.42846(8) 0.0246(4) Uani 1 1 d . . .
C3 C 0.6707(2) 0.01842(9) 0.41951(8) 0.0244(4) Uani 1 1 d . . .
C4 C 0.5275(2) -0.00888(9) 0.38546(8) 0.0258(4) Uani 1 1 d . . .
C5 C 0.5259(3) 0.00107(10) 0.32614(9) 0.0336(4) Uani 1 1 d . . .
H5 H 0.6172 0.0244 0.3077 0.04 Uiso 1 1 calc R . .
C6 C 0.3913(3) -0.02291(12) 0.29354(10) 0.0392(5) Uani 1 1 d . . .
H6 H 0.39 -0.0158 0.2529 0.047 Uiso 1 1 calc R . .
C7 C 0.2592(3) -0.05712(13) 0.32058(11) 0.0417(5) Uani 1 1 d . . .
H7 H 0.1664 -0.0733 0.2985 0.05 Uiso 1 1 calc R . .
C8 C 0.2620(3) -0.06777(14) 0.37924(12) 0.0441(6) Uani 1 1 d . . .
H8 H 0.1712 -0.0915 0.3976 0.053 Uiso 1 1 calc R . .
C9 C 0.3964(2) -0.04422(12) 0.41199(10) 0.0349(5) Uani 1 1 d . . .
H9 H 0.3982 -0.0524 0.4525 0.042 Uiso 1 1 calc R . .
C10 C 0.3728(3) 0.15663(12) 0.39643(11) 0.0386(5) Uani 1 1 d . . .
H10A H 0.3598 0.1255 0.3624 0.058 Uiso 1 1 calc R . .
H10B H 0.3149 0.2027 0.3899 0.058 Uiso 1 1 calc R . .
H10C H 0.3249 0.1324 0.4303 0.058 Uiso 1 1 calc R . .
C11 C 0.6170(3) 0.23403(12) 0.47418(11) 0.0415(5) Uani 1 1 d . . .
H11A H 0.5534 0.2787 0.4679 0.062 Uiso 1 1 calc R . .
H11B H 0.7346 0.246 0.4805 0.062 Uiso 1 1 calc R . .
H11C H 0.5731 0.2086 0.5081 0.062 Uiso 1 1 calc R . .
C12 C 0.9411(3) 0.26348(17) 0.35621(13) 0.0570(7) Uani 1 1 d . . .
H12A H 1.009 0.2216 0.3675 0.085 Uiso 1 1 calc R . .
H12B H 0.9284 0.2962 0.3893 0.085 Uiso 1 1 calc R . .
H12C H 0.9959 0.2893 0.3245 0.085 Uiso 1 1 calc R . .
C13 C 0.6055(3) 0.31244(13) 0.31063(12) 0.0501(6) Uani 1 1 d . . .
H13A H 0.605 0.3478 0.3422 0.075 Uiso 1 1 calc R . .
H13B H 0.4909 0.2972 0.3023 0.075 Uiso 1 1 calc R . .
H13C H 0.6542 0.3346 0.276 0.075 Uiso 1 1 calc R . .
C14 C 0.7545(3) 0.17010(14) 0.26857(12) 0.0503(6) Uani 1 1 d . . .
H14A H 0.8042 0.1969 0.2363 0.075 Uiso 1 1 calc R . .
H14B H 0.6445 0.1519 0.2572 0.075 Uiso 1 1 calc R . .
H14C H 0.8266 0.1292 0.2789 0.075 Uiso 1 1 calc R . .
S1 S 0.89724(6) 0.10200(2) 0.46754(2) 0.03254(18) Uani 1 1 d . . .
S2 S 0.79825(6) -0.04942(2) 0.44970(2) 0.03223(18) Uani 1 1 d . . .
Si1 Si 0.59768(6) 0.17428(3) 0.40919(2) 0.02497(17) Uani 1 1 d . . .
Si2 Si 0.73190(7) 0.23174(3) 0.33220(3) 0.03112(18) Uani 1 1 d . . .

loop_
_atom_site_aniso_label
_atom_site_aniso_U_11
_atom_site_aniso_U_22
_atom_site_aniso_U_33
_atom_site_aniso_U_23
_atom_site_aniso_U_13
_atom_site_aniso_U_12
C1 0.0258(8) 0.0215(8) 0.0360(11) -0.0012(7) -0.0061(7) 0.0016(7)
C2 0.0236(8) 0.0254(8) 0.0250(10) 0.0010(7) -0.0042(6) 0.0001(6)
C3 0.0232(8) 0.0246(8) 0.0255(10) 0.0010(6) -0.0036(7) 0.0009(6)
C4 0.0237(9) 0.0220(8) 0.0317(11) -0.0016(6) -0.0053(7) 0.0020(6)
C5 0.0333(11) 0.0366(10) 0.0309(12) 0.0003(8) -0.0019(8) -0.0054(8)
C6 0.0434(12) 0.0440(12) 0.0303(12) -0.0030(8) -0.0104(8) -0.0022(9)
C7 0.0321(10) 0.0457(12) 0.0472(15) -0.0072(10) -0.0146(9) -0.0049(8)
C8 0.0318(11) 0.0516(13) 0.0489(15) -0.0023(11) -0.0021(9) -0.0147(9)
C9 0.0318(10) 0.0399(11) 0.0331(13) 0.0016(8) -0.0042(8) -0.0068(8)
C10 0.0274(9) 0.0429(11) 0.0455(13) 0.0030(9) -0.0010(8) 0.0070(8)
C11 0.0474(12) 0.0365(11) 0.0406(13) -0.0075(9) -0.0009(9) 0.0108(9)
C12 0.0433(13) 0.0755(18) 0.0522(17) 0.0107(12) -0.0009(11) -0.0183(13)
C13 0.0679(16) 0.0358(11) 0.0466(15) 0.0090(10) -0.0069(11) 0.0083(10)
C14 0.0594(15) 0.0480(13) 0.0436(16) -0.0065(10) 0.0187(11) -0.0035(10)
S1 0.0301(3) 0.0199(3) 0.0477(4) 0.00160(18) -0.0169(2) -0.00068(15)
S2 0.0305(3) 0.0199(3) 0.0463(4) -0.00084(17) -0.0156(2) 0.00070(16)
Si1 0.0247(3) 0.0246(3) 0.0257(3) 0.00128(18) -0.00045(17) 0.00515(17)
Si2 0.0339(3) 0.0299(3) 0.0295(4) 0.0043(2) 0.0006(2) 0.0011(2)

loop_
_atom_type_symbol
_atom_type_description
_atom_type_scat_dispersion_real
_atom_type_scat_dispersion_imag
_atom_type_scat_source
C C 0.0033 0.0016 'International Tables Vol C Tables 4.2.6.8 and 6.1.1.4'
H H 0 0 'International Tables Vol C Tables 4.2.6.8 and 6.1.1.4'
Si Si 0.0817 0.0704 'International Tables Vol C Tables 4.2.6.8 and 6.1.1.4'
S S 0.1246 0.1234 'International Tables Vol C Tables 4.2.6.8 and 6.1.1.4'

loop_
_geom_angle_atom_site_label_1
_geom_angle_atom_site_label_2
_geom_angle_atom_site_label_3
_geom_angle
_geom_angle_site_symmetry_1
_geom_angle_site_symmetry_3
_geom_angle_publ_flag
C1 C1 S2 123.82(18) 5_756 . ?
C1 C1 S1 122.62(19) 5_756 . ?
S2 C1 S1 113.56(10) . . ?
C3 C2 S1 115.38(13) . . ?
C3 C2 Si1 130.21(14) . . ?
S1 C2 Si1 114.31(9) . . ?
C2 C3 C4 126.87(16) . . ?
C2 C3 S2 118.26(13) . . ?
C4 C3 S2 114.87(12) . . ?
C9 C4 C5 119.73(17) . . ?
C9 C4 C3 120.93(18) . . ?
C5 C4 C3 119.33(17) . . ?
C4 C5 C6 120.22(19) . . ?
C4 C5 H5 119.9 . . ?
C6 C5 H5 119.9 . . ?
C7 C6 C5 119.7(2) . . ?
C7 C6 H6 120.2 . . ?
C5 C6 H6 120.2 . . ?
C8 C7 C6 120.04(19) . . ?
C8 C7 H7 120 . . ?
C6 C7 H7 120 . . ?
C7 C8 C9 120.5(2) . . ?
C7 C8 H8 119.7 . . ?
C9 C8 H8 119.7 . . ?
C4 C9 C8 119.8(2) . . ?
C4 C9 H9 120.1 . . ?
C8 C9 H9 120.1 . . ?
Si1 C10 H10A 109.5 . . ?
Si1 C10 H10B 109.5 . . ?
H10A C10 H10B 109.5 . . ?
Si1 C10 H10C 109.5 . . ?
H10A C10 H10C 109.5 . . ?
H10B C10 H10C 109.5 . . ?
Si1 C11 H11A 109.5 . . ?
Si1 C11 H11B 109.5 . . ?
H11A C11 H11B 109.5 . . ?
Si1 C11 H11C 109.5 . . ?
H11A C11 H11C 109.5 . . ?
H11B C11 H11C 109.5 . . ?
Si2 C12 H12A 109.5 . . ?
Si2 C12 H12B 109.5 . . ?
H12A C12 H12B 109.5 . . ?
Si2 C12 H12C 109.5 . . ?
H12A C12 H12C 109.5 . . ?
H12B C12 H12C 109.5 . . ?
Si2 C13 H13A 109.5 . . ?
Si2 C13 H13B 109.5 . . ?
H13A C13 H13B 109.5 . . ?
Si2 C13 H13C 109.5 . . ?
H13A C13 H13C 109.5 . . ?
H13B C13 H13C 109.5 . . ?
Si2 C14 H14A 109.5 . . ?
Si2 C14 H14B 109.5 . . ?
H14A C14 H14B 109.5 . . ?
Si2 C14 H14C 109.5 . . ?
H14A C14 H14C 109.5 . . ?
H14B C14 H14C 109.5 . . ?
C2 S1 C1 96.96(8) . . ?
C1 S2 C3 95.57(8) . . ?
C10 Si1 C11 108.16(11) . . ?
C10 Si1 C2 111.35(9) . . ?
C11 Si1 C2 105.34(9) . . ?
C10 Si1 Si2 113.96(8) . . ?
C11 Si1 Si2 107.95(8) . . ?
C2 Si1 Si2 109.66(6) . . ?
C12 Si2 C14 109.80(13) . . ?
C12 Si2 C13 108.56(13) . . ?
C14 Si2 C13 109.04(13) . . ?
C12 Si2 Si1 109.27(9) . . ?
C14 Si2 Si1 111.74(8) . . ?
C13 Si2 Si1 108.37(9) . . ?

loop_
_geom_bond_atom_site_label_1
_geom_bond_atom_site_label_2
_geom_bond_distance
_geom_bond_site_symmetry_2
_geom_bond_publ_flag
C1 C1 1.332(4) 5_756 ?
C1 S2 1.7503(18) . ?
C1 S1 1.7546(17) . ?
C2 C3 1.346(2) . ?
C2 S1 1.7542(18) . ?
C2 Si1 1.8890(18) . ?
C3 C4 1.481(2) . ?
C3 S2 1.7603(17) . ?
C4 C9 1.381(3) . ?
C4 C5 1.385(3) . ?
C5 C6 1.389(3) . ?
C5 H5 0.95 . ?
C6 C7 1.383(3) . ?
C6 H6 0.95 . ?
C7 C8 1.372(4) . ?
C7 H7 0.95 . ?
C8 C9 1.388(3) . ?
C8 H8 0.95 . ?
C9 H9 0.95 . ?
C10 Si1 1.857(2) . ?
C10 H10A 0.98 . ?
C10 H10B 0.98 . ?
C10 H10C 0.98 . ?
C11 Si1 1.871(2) . ?
C11 H11A 0.98 . ?
C11 H11B 0.98 . ?
C11 H11C 0.98 . ?
C12 Si2 1.862(3) . ?
C12 H12A 0.98 . ?
C12 H12B 0.98 . ?
C12 H12C 0.98 . ?
C13 Si2 1.869(2) . ?
C13 H13A 0.98 . ?
C13 H13B 0.98 . ?
C13 H13C 0.98 . ?
C14 Si2 1.869(3) . ?
C14 H14A 0.98 . ?
C14 H14B 0.98 . ?
C14 H14C 0.98 . ?
Si1 Si2 2.3360(8) . ?
